data_2017087
loop_
_publ_author_name
'Nayak, Susanta K.'
'Chandrasekhar, S.'
'Guru Row, T. N.'

_publ_section_title
;
 Apparent shortening of the C<i>sp</i>^3^---C<i>sp</i>^3^ bond analysed
 <i>via</i> a variable-temperature X-ray diffraction study in racemic
 1,1'-binaphthalene-2,2'-diyl diethyl bis(carbonate)
;
_journal_coeditor_code FG3073
_journal_issue 5
_journal_name_full 'Acta Crystallographica Section C'
_journal_page_first o222
_journal_page_last o225
_journal_paper_doi 10.1107/S0108270109007331
_journal_volume 65
_journal_year 2009
_chemical_formula_iupac 'C26 H22 O6'
_chemical_formula_moiety 'C26 H22 O6'
_chemical_formula_sum 'C26 H22 O6'
_chemical_formula_weight 430.44
_chemical_melting_point 417.67
_chemical_name_common Binaphtholbiscarbonate
_chemical_name_systematic
;
1,1'-binaphthalene-2,2'-diyl diethyl bis(carbonate)
;
_space_group_IT_number 2
_symmetry_cell_setting triclinic
_symmetry_space_group_name_Hall '-P 1'
_symmetry_space_group_name_H-M 'P -1'
_atom_sites_solution_hydrogens geom
_atom_sites_solution_primary direct
_atom_sites_solution_secondary difmap
_cell_angle_alpha 89.469(4)
_cell_angle_beta 85.207(4)
_cell_angle_gamma 65.578(3)
_cell_formula_units_Z 2
_cell_length_a 9.8546(18)
_cell_length_b 10.0864(19)
_cell_length_c 12.539(2)
_cell_measurement_reflns_used 450
_cell_measurement_temperature 393(2)
_cell_measurement_theta_max 28.0
_cell_measurement_theta_min 0.92
_cell_volume 1130.4(3)
_computing_cell_refinement 'SMART (Bruker, 2004)'
_computing_data_collection 'SMART (Bruker, 2004)'
_computing_data_reduction 'SAINT (Bruker, 2004)'
_computing_molecular_graphics
;
Ortep-3 (Farrugia, 1997), POV-RAY (Persistence of Vision Team,
2004) and
CAMERON (Watkin <i>et al.</i>,  1993)
;
_computing_publication_material 'PLATON (Spek, 2009)'
_computing_structure_refinement 'SHELXL97 (Sheldrick, 2008)'
_computing_structure_solution 'SHELXTL (Version 6.14; Sheldrick, 2008)'
_diffrn_ambient_temperature 393(2)
_diffrn_measured_fraction_theta_full 0.994
_diffrn_measured_fraction_theta_max 0.994
_diffrn_measurement_device_type 'Bruker SMART CCD area detector'
_diffrn_measurement_method '\f and \w scans'
_diffrn_radiation_monochromator graphite
_diffrn_radiation_source 'fine-focus sealed tube'
_diffrn_radiation_type MoK\a
_diffrn_radiation_wavelength 0.71073
_diffrn_reflns_av_R_equivalents 0.0246
_diffrn_reflns_av_sigmaI/netI 0.0316
_diffrn_reflns_limit_h_max 12
_diffrn_reflns_limit_h_min -12
_diffrn_reflns_limit_k_max 12
_diffrn_reflns_limit_k_min -12
_diffrn_reflns_limit_l_max 15
_diffrn_reflns_limit_l_min -15
_diffrn_reflns_number 12123
_diffrn_reflns_reduction_process
;
;
_diffrn_reflns_theta_full 26.37
_diffrn_reflns_theta_max 26.37
_diffrn_reflns_theta_min 2.22
_exptl_absorpt_coefficient_mu 0.090
_exptl_absorpt_correction_T_max 0.9779
_exptl_absorpt_correction_T_min 0.9086
_exptl_absorpt_correction_type multi-scan
_exptl_absorpt_process_details '(SADABS; Sheldrick, 1996)'
_exptl_crystal_colour colourless
_exptl_crystal_density_diffrn 1.265
_exptl_crystal_density_method 'not measured'
_exptl_crystal_description block
_exptl_crystal_F_000 452
_exptl_crystal_size_max 0.50
_exptl_crystal_size_mid 0.31
_exptl_crystal_size_min 0.25
_refine_diff_density_max 0.202
_refine_diff_density_min -0.141
_refine_ls_extinction_method none
_refine_ls_goodness_of_fit_ref 1.027
_refine_ls_hydrogen_treatment constr
_refine_ls_matrix_type full
_refine_ls_number_parameters 291
_refine_ls_number_reflns 4606
_refine_ls_number_restraints 0
_refine_ls_restrained_S_all 1.027
_refine_ls_R_factor_all 0.1250
_refine_ls_R_factor_gt 0.0590
_refine_ls_shift/su_max 0.000
_refine_ls_shift/su_mean 0.000
_refine_ls_structure_factor_coef Fsqd
_refine_ls_weighting_details 'calc w=1/[\s^2^(Fo^2^)+(0.1049P)^2^+0.0489P] where P=(Fo^2^+2Fc^2^)/3'
_refine_ls_weighting_scheme calc
_refine_ls_wR_factor_gt 0.1726
_refine_ls_wR_factor_ref 0.2196
_reflns_number_gt 2113
_reflns_number_total 4606
_reflns_threshold_expression >2sigma(I)
_cod_data_source_file fg3073.cif
_cod_data_source_block 393K
_cod_depositor_comments
;
The following automatic conversions were performed:
'_symmetry_cell_setting' value 'Triclinic' changed to 'triclinic'
according to '/home/saulius/struct/CIF-dictionaries/cif_core.dic'
dictionary named 'cif_core.dic' version 2.4.1 from 2010-06-29.

Automatic conversion script
Id: cif_fix_enum 1527 2010-12-29 10:47:43Z saulius 

The following automatic conversions were performed:

'_symmetry_cell_setting' value 'Triclinic' changed to 'triclinic'
according to /home/saulius/struct/CIF-dictionaries/cif_core.dic
dictionary named 'cif_core.dic' version 2.4.1 from 2010-06-29.

Automatic conversion script
Id: cif_fix_values 1715 2011-07-08 13:25:40Z adriana 
;
_cod_database_code 2017087
_cod_database_fobs_code 2017087

loop_
_symmetry_equiv_pos_site_id
_symmetry_equiv_pos_as_xyz
1 x,y,z
2 -x,-y,-z

loop_
_atom_site_type_symbol
_atom_site_label
_atom_site_fract_x
_atom_site_fract_y
_atom_site_fract_z
_atom_site_U_iso_or_equiv
_atom_site_adp_type
_atom_site_calc_flag
_atom_site_refinement_flags
_atom_site_occupancy
_atom_site_disorder_assembly
_atom_site_disorder_group
C C9 0.4676(3) 0.4121(3) 0.2136(2) 0.0823(7) Uani d . 1 . .
C C8 0.5634(4) 0.4807(3) 0.2248(3) 0.1059(9) Uani d . 1 . .
H H8 0.5755 0.5415 0.1722 0.127 Uiso calc R 1 . .
C C7 0.6380(3) 0.4568(4) 0.3137(3) 0.1100(11) Uani d . 1 . .
H H7 0.7028 0.5012 0.3215 0.132 Uiso calc R 1 . .
C C6 0.6202(3) 0.3660(3) 0.3953(3) 0.0907(8) Uani d . 1 . .
C C5 0.6952(3) 0.3431(4) 0.4899(4) 0.1178(12) Uani d . 1 . .
H H5 0.7590 0.3880 0.4995 0.141 Uiso calc R 1 . .
C C4 0.6745(4) 0.2563(5) 0.5660(3) 0.1305(14) Uani d . 1 . .
H H4 0.7246 0.2414 0.6277 0.157 Uiso calc R 1 . .
C C3 0.5801(4) 0.1899(4) 0.5532(2) 0.1200(11) Uani d . 1 . .
H H3 0.5658 0.1317 0.6070 0.144 Uiso calc R 1 . .
C C2 0.5071(3) 0.2078(3) 0.4632(2) 0.0939(8) Uani d . 1 . .
H H2 0.4451 0.1603 0.4555 0.113 Uiso calc R 1 . .
C C1 0.5246(2) 0.2975(3) 0.38136(19) 0.0741(7) Uani d . 1 . .
C C10 0.4465(3) 0.3221(2) 0.28768(18) 0.0711(6) Uani d . 1 . .
C C11 0.3517(3) 0.2437(3) 0.26877(19) 0.0819(7) Uani d . 1 . .
C C12 0.4182(5) 0.1051(3) 0.2127(2) 0.1033(10) Uani d . 1 . .
C C13 0.5704(6) 0.0449(4) 0.1702(3) 0.1303(13) Uani d . 1 . .
H H13 0.6302 0.0943 0.1799 0.156 Uiso calc R 1 . .
C C14 0.6292(8) -0.0873(5) 0.1146(3) 0.185(2) Uani d . 1 . .
H H14 0.7284 -0.1266 0.0860 0.222 Uiso calc R 1 . .
C C15 0.5395(13) -0.1612(9) 0.1016(7) 0.236(6) Uani d . 1 . .
H H15 0.5804 -0.2499 0.0638 0.284 Uiso calc R 1 . .
C C16 0.3984(12) -0.1098(7) 0.1411(6) 0.211(4) Uani d . 1 . .
H H16 0.3421 -0.1628 0.1314 0.253 Uiso calc R 1 . .
C C17 0.3314(8) 0.0272(5) 0.1990(3) 0.1428(17) Uani d . 1 . .
C C18 0.1821(9) 0.0866(7) 0.2427(5) 0.173(3) Uani d . 1 . .
H H18 0.1244 0.0346 0.2346 0.208 Uiso calc R 1 . .
C C19 0.1185(5) 0.2178(6) 0.2967(3) 0.1450(16) Uani d . 1 . .
H H19 0.0195 0.2547 0.3257 0.174 Uiso calc R 1 . .
C C20 0.2061(4) 0.2951(4) 0.3071(3) 0.0981(9) Uani d . 1 . .
C C21 0.0277(4) 0.5372(5) 0.3321(3) 0.1146(11) Uani d . 1 . .
C C22 -0.1321(5) 0.7855(7) 0.3744(5) 0.193(2) Uani d . 1 . .
H H22A -0.1686 0.7727 0.3075 0.231 Uiso calc R 1 . .
H H22B -0.2126 0.8056 0.4304 0.231 Uiso calc R 1 . .
C C23 -0.0969(7) 0.8987(7) 0.3675(8) 0.271(4) Uani d . 1 . .
H H23A -0.0584 0.9106 0.4328 0.406 Uiso calc R 1 . .
H H23B -0.1845 0.9850 0.3558 0.406 Uiso calc R 1 . .
H H23C -0.0222 0.8826 0.3088 0.406 Uiso calc R 1 . .
C C24 0.2760(4) 0.5497(4) 0.1086(2) 0.0918(8) Uani d . 1 . .
C C25 0.0881(6) 0.6574(6) -0.0097(4) 0.1675(17) Uani d . 1 . .
H H25A 0.0460 0.6229 -0.0647 0.201 Uiso calc R 1 . .
H H25B 0.0179 0.6836 0.0537 0.201 Uiso calc R 1 . .
C C26 0.1087(7) 0.7799(7) -0.0452(5) 0.221(3) Uani d . 1 . .
H H26A 0.1338 0.8239 0.0132 0.332 Uiso calc R 1 . .
H H26B 0.0182 0.8486 -0.0717 0.332 Uiso calc R 1 . .
H H26C 0.1884 0.7513 -0.1014 0.332 Uiso calc R 1 . .
O O1 0.1472(2) 0.4271(3) 0.36652(15) 0.1072(7) Uani d . 1 . .
O O2 -0.0321(3) 0.5314(3) 0.2544(2) 0.1511(10) Uani d . 1 . .
O O3 -0.0057(3) 0.6493(4) 0.3976(2) 0.1366(9) Uani d . 1 . .
O O4 0.3986(3) 0.4290(2) 0.11726(13) 0.1001(6) Uani d . 1 . .
O O5 0.2275(3) 0.5428(3) 0.01496(16) 0.1252(8) Uani d . 1 . .
O O6 0.2217(2) 0.6446(3) 0.17393(18) 0.1189(7) Uani d . 1 . .

loop_
_atom_site_aniso_label
_atom_site_aniso_U_11
_atom_site_aniso_U_22
_atom_site_aniso_U_33
_atom_site_aniso_U_12
_atom_site_aniso_U_13
_atom_site_aniso_U_23
C9 0.0893(18) 0.0724(15) 0.0784(17) -0.0280(14) 0.0012(14) -0.0010(13)
C8 0.103(2) 0.088(2) 0.126(3) -0.0442(19) 0.018(2) -0.0016(18)
C7 0.0753(19) 0.099(2) 0.161(3) -0.0432(17) 0.003(2) -0.023(2)
C6 0.0632(16) 0.0860(18) 0.113(2) -0.0214(15) -0.0047(15) -0.0203(17)
C5 0.0738(19) 0.120(3) 0.146(3) -0.0222(19) -0.030(2) -0.038(2)
C4 0.106(3) 0.147(3) 0.113(3) -0.019(3) -0.050(2) -0.021(3)
C3 0.119(3) 0.130(3) 0.092(2) -0.027(2) -0.0423(19) 0.0096(18)
C2 0.0957(19) 0.104(2) 0.0793(17) -0.0360(16) -0.0231(15) 0.0092(15)
C1 0.0612(14) 0.0752(15) 0.0779(16) -0.0196(13) -0.0097(12) -0.0067(12)
C10 0.0739(15) 0.0684(14) 0.0703(14) -0.0289(12) -0.0050(12) -0.0003(12)
C11 0.107(2) 0.0892(19) 0.0649(14) -0.0526(17) -0.0276(14) 0.0185(13)
C12 0.174(3) 0.086(2) 0.0731(17) -0.070(2) -0.050(2) 0.0239(16)
C13 0.195(4) 0.081(2) 0.096(2) -0.038(2) -0.011(2) 0.0025(18)
C14 0.303(7) 0.082(3) 0.121(3) -0.033(3) -0.010(3) -0.009(2)
C15 0.474(16) 0.104(5) 0.133(5) -0.110(8) -0.097(7) 0.016(4)
C16 0.437(13) 0.115(5) 0.147(6) -0.158(7) -0.151(7) 0.051(4)
C17 0.250(5) 0.113(3) 0.115(3) -0.111(4) -0.101(3) 0.051(2)
C18 0.255(7) 0.182(5) 0.181(5) -0.170(6) -0.137(5) 0.095(4)
C19 0.154(3) 0.193(4) 0.147(3) -0.122(4) -0.069(3) 0.072(3)
C20 0.111(2) 0.124(3) 0.0896(19) -0.073(2) -0.0412(18) 0.0306(19)
C21 0.077(2) 0.169(4) 0.113(3) -0.065(2) -0.023(2) 0.040(3)
C22 0.102(3) 0.196(5) 0.245(6) -0.021(4) -0.046(3) 0.050(5)
C23 0.158(5) 0.163(5) 0.442(13) -0.009(5) -0.069(6) 0.001(7)
C24 0.102(2) 0.097(2) 0.0776(19) -0.0431(19) -0.0020(17) 0.0007(17)
C25 0.200(5) 0.152(4) 0.139(3) -0.053(4) -0.056(3) 0.016(3)
C26 0.217(6) 0.187(5) 0.203(5) -0.014(5) -0.084(4) 0.001(5)
O1 0.0784(13) 0.1540(19) 0.0913(13) -0.0479(13) -0.0214(10) 0.0186(13)
O2 0.1265(19) 0.190(3) 0.159(2) -0.0774(18) -0.0736(17) 0.0463(19)
O3 0.0937(17) 0.162(2) 0.1313(19) -0.0298(17) -0.0134(14) 0.0085(18)
O4 0.1336(17) 0.0802(12) 0.0721(11) -0.0306(12) -0.0065(11) 0.0088(9)
O5 0.153(2) 0.1263(18) 0.0842(14) -0.0423(16) -0.0267(13) 0.0101(12)
O6 0.1020(15) 0.1224(16) 0.1077(15) -0.0204(13) -0.0145(12) -0.0206(14)

loop_
_atom_type_symbol
_atom_type_description
_atom_type_scat_dispersion_real
_atom_type_scat_dispersion_imag
_atom_type_scat_source
O O 0.0106 0.0060 'International Tables Vol C Tables 4.2.6.8 and 6.1.1.4'
H H 0.0000 0.0000 'International Tables Vol C Tables 4.2.6.8 and 6.1.1.4'
C C 0.0033 0.0016 'International Tables Vol C Tables 4.2.6.8 and 6.1.1.4'

loop_
_geom_angle_atom_site_label_1
_geom_angle_atom_site_label_2
_geom_angle_atom_site_label_3
_geom_angle_site_symmetry_1
_geom_angle_site_symmetry_3
_geom_angle
_geom_angle_publ_flag
C10 C9 C8 . . 123.0(3) ?
C10 C9 O4 . . 118.6(2) ?
C8 C9 O4 . . 118.2(3) ?
C7 C8 C9 . . 118.6(3) ?
C7 C8 H8 . . 120.7 ?
C9 C8 H8 . . 120.7 ?
C8 C7 C6 . . 121.7(3) ?
C8 C7 H7 . . 119.1 ?
C6 C7 H7 . . 119.1 ?
C1 C6 C7 . . 118.4(3) ?
C1 C6 C5 . . 119.5(3) ?
C7 C6 C5 . . 122.1(3) ?
C4 C5 C6 . . 120.3(3) ?
C4 C5 H5 . . 119.8 ?
C6 C5 H5 . . 119.8 ?
C5 C4 C3 . . 120.5(3) ?
C5 C4 H4 . . 119.8 ?
C3 C4 H4 . . 119.8 ?
C2 C3 C4 . . 121.1(4) ?
C2 C3 H3 . . 119.5 ?
C4 C3 H3 . . 119.5 ?
C3 C2 C1 . . 120.6(3) ?
C3 C2 H2 . . 119.7 ?
C1 C2 H2 . . 119.7 ?
C6 C1 C2 . . 118.0(2) ?
C6 C1 C10 . . 119.9(2) ?
C2 C1 C10 . . 122.1(2) ?
C9 C10 C1 . . 118.3(2) ?
C9 C10 C11 . . 121.0(2) ?
C1 C10 C11 . . 120.5(2) ?
C20 C11 C12 . . 118.6(3) ?
C20 C11 C10 . . 122.2(3) ?
C12 C11 C10 . . 119.1(3) ?
C17 C12 C13 . . 119.0(4) ?
C17 C12 C11 . . 119.5(4) ?
C13 C12 C11 . . 121.5(3) ?
C14 C13 C12 . . 119.7(5) ?
C14 C13 H13 . . 120.1 ?
C12 C13 H13 . . 120.1 ?
C13 C14 C15 . . 119.8(7) ?
C13 C14 H14 . . 120.1 ?
C15 C14 H14 . . 120.1 ?
C16 C15 C14 . . 122.2(9) ?
C16 C15 H15 . . 118.9 ?
C14 C15 H15 . . 118.9 ?
C15 C16 C17 . . 120.4(9) ?
C15 C16 H16 . . 119.8 ?
C17 C16 H16 . . 119.8 ?
C12 C17 C18 . . 118.5(5) ?
C12 C17 C16 . . 118.8(6) ?
C18 C17 C16 . . 122.7(6) ?
C19 C18 C17 . . 122.4(5) ?
C19 C18 H18 . . 118.8 ?
C17 C18 H18 . . 118.8 ?
C18 C19 C20 . . 118.1(5) ?
C18 C19 H19 . . 120.9 ?
C20 C19 H19 . . 120.9 ?
C11 C20 C19 . . 122.9(4) ?
C11 C20 O1 . . 117.0(3) ?
C19 C20 O1 . . 119.8(4) ?
O2 C21 O3 . . 127.9(4) ?
O2 C21 O1 . . 124.8(5) ?
O3 C21 O1 . . 107.2(3) ?
C23 C22 O3 . . 113.2(5) ?
C23 C22 H22A . . 108.9 ?
O3 C22 H22A . . 108.9 ?
C23 C22 H22B . . 108.9 ?
O3 C22 H22B . . 108.9 ?
H22A C22 H22B . . 107.8 ?
C22 C23 H23A . . 109.5 ?
C22 C23 H23B . . 109.5 ?
H23A C23 H23B . . 109.5 ?
C22 C23 H23C . . 109.5 ?
H23A C23 H23C . . 109.5 ?
H23B C23 H23C . . 109.5 ?
O6 C24 O5 . . 127.1(3) ?
O6 C24 O4 . . 125.4(3) ?
O5 C24 O4 . . 107.4(3) ?
C26 C25 O5 . . 111.0(5) ?
C26 C25 H25A . . 109.4 ?
O5 C25 H25A . . 109.4 ?
C26 C25 H25B . . 109.4 ?
O5 C25 H25B . . 109.4 ?
H25A C25 H25B . . 108.0 ?
C25 C26 H26A . . 109.5 ?
C25 C26 H26B . . 109.5 ?
H26A C26 H26B . . 109.5 ?
C25 C26 H26C . . 109.5 ?
H26A C26 H26C . . 109.5 ?
H26B C26 H26C . . 109.5 ?
C21 O1 C20 . . 117.7(3) ?
C21 O3 C22 . . 117.3(4) ?
C24 O4 C9 . . 116.9(2) ?
C24 O5 C25 . . 117.8(3) ?

loop_
_geom_bond_atom_site_label_1
_geom_bond_atom_site_label_2
_geom_bond_site_symmetry_2
_geom_bond_distance
_geom_bond_publ_flag
C9 C10 . 1.355(3) ?
C9 C8 . 1.398(4) ?
C9 O4 . 1.411(3) ?
C8 C7 . 1.352(4) ?
C8 H8 . 0.9300 ?
C7 C6 . 1.415(4) ?
C7 H7 . 0.9300 ?
C6 C1 . 1.401(4) ?
C6 C5 . 1.416(4) ?
C5 C4 . 1.349(5) ?
C5 H5 . 0.9300 ?
C4 C3 . 1.372(5) ?
C4 H4 . 0.9300 ?
C3 C2 . 1.360(4) ?
C3 H3 . 0.9300 ?
C2 C1 . 1.408(3) ?
C2 H2 . 0.9300 ?
C1 C10 . 1.422(3) ?
C10 C11 . 1.484(3) ?
C11 C20 . 1.354(4) ?
C11 C12 . 1.436(4) ?
C12 C17 . 1.401(5) ?
C12 C13 . 1.422(5) ?
C13 C14 . 1.382(5) ?
C13 H13 . 0.9300 ?
C14 C15 . 1.391(11) ?
C14 H14 . 0.9300 ?
C15 C16 . 1.320(12) ?
C15 H15 . 0.9300 ?
C16 C17 . 1.434(8) ?
C16 H16 . 0.9300 ?
C17 C18 . 1.402(7) ?
C18 C19 . 1.365(7) ?
C18 H18 . 0.9300 ?
C19 C20 . 1.396(5) ?
C19 H19 . 0.9300 ?
C20 O1 . 1.404(4) ?
C21 O2 . 1.194(4) ?
C21 O3 . 1.313(4) ?
C21 O1 . 1.342(4) ?
C22 C23 . 1.324(7) ?
C22 O3 . 1.470(5) ?
C22 H22A . 0.9700 ?
C22 H22B . 0.9700 ?
C23 H23A . 0.9600 ?
C23 H23B . 0.9600 ?
C23 H23C . 0.9600 ?
C24 O6 . 1.179(3) ?
C24 O5 . 1.317(3) ?
C24 O4 . 1.326(3) ?
C25 C26 . 1.396(7) ?
C25 O5 . 1.439(5) ?
C25 H25A . 0.9700 ?
C25 H25B . 0.9700 ?
C26 H26A . 0.9600 ?
C26 H26B . 0.9600 ?
C26 H26C . 0.9600 ?

loop_
_geom_torsion_atom_site_label_1
_geom_torsion_atom_site_label_2
_geom_torsion_atom_site_label_3
_geom_torsion_atom_site_label_4
_geom_torsion_site_symmetry_1
_geom_torsion_site_symmetry_2
_geom_torsion_site_symmetry_3
_geom_torsion_site_symmetry_4
_geom_torsion
_geom_torsion_publ_flag
C10 C9 C8 C7 . . . . -0.3(4) ?
O4 C9 C8 C7 . . . . -175.4(3) ?
C9 C8 C7 C6 . . . . -0.7(4) ?
C8 C7 C6 C1 . . . . 1.3(4) ?
C8 C7 C6 C5 . . . . -178.5(3) ?
C1 C6 C5 C4 . . . . -0.2(4) ?
C7 C6 C5 C4 . . . . 179.6(3) ?
C6 C5 C4 C3 . . . . -0.4(5) ?
C5 C4 C3 C2 . . . . 1.1(5) ?
C4 C3 C2 C1 . . . . -1.2(5) ?
C7 C6 C1 C2 . . . . -179.7(2) ?
C5 C6 C1 C2 . . . . 0.0(3) ?
C7 C6 C1 C10 . . . . -1.0(3) ?
C5 C6 C1 C10 . . . . 178.7(2) ?
C3 C2 C1 C6 . . . . 0.7(4) ?
C3 C2 C1 C10 . . . . -178.0(2) ?
C8 C9 C10 C1 . . . . 0.5(4) ?
O4 C9 C10 C1 . . . . 175.7(2) ?
C8 C9 C10 C11 . . . . -175.7(2) ?
O4 C9 C10 C11 . . . . -0.6(3) ?
C6 C1 C10 C9 . . . . 0.2(3) ?
C2 C1 C10 C9 . . . . 178.8(2) ?
C6 C1 C10 C11 . . . . 176.4(2) ?
C2 C1 C10 C11 . . . . -4.9(3) ?
C9 C10 C11 C20 . . . . -96.2(3) ?
C1 C10 C11 C20 . . . . 87.6(3) ?
C9 C10 C11 C12 . . . . 87.0(3) ?
C1 C10 C11 C12 . . . . -89.2(3) ?
C20 C11 C12 C17 . . . . 0.1(4) ?
C10 C11 C12 C17 . . . . 177.0(2) ?
C20 C11 C12 C13 . . . . 179.9(3) ?
C10 C11 C12 C13 . . . . -3.2(4) ?
C17 C12 C13 C14 . . . . 1.3(5) ?
C11 C12 C13 C14 . . . . -178.5(3) ?
C12 C13 C14 C15 . . . . -0.7(7) ?
C13 C14 C15 C16 . . . . -0.3(12) ?
C14 C15 C16 C17 . . . . 0.6(14) ?
C13 C12 C17 C18 . . . . 179.0(3) ?
C11 C12 C17 C18 . . . . -1.2(5) ?
C13 C12 C17 C16 . . . . -0.9(5) ?
C11 C12 C17 C16 . . . . 178.9(3) ?
C15 C16 C17 C12 . . . . 0.0(10) ?
C15 C16 C17 C18 . . . . -179.9(7) ?
C12 C17 C18 C19 . . . . 0.8(6) ?
C16 C17 C18 C19 . . . . -179.3(4) ?
C17 C18 C19 C20 . . . . 0.7(6) ?
C12 C11 C20 C19 . . . . 1.6(4) ?
C10 C11 C20 C19 . . . . -175.2(3) ?
C12 C11 C20 O1 . . . . 176.6(2) ?
C10 C11 C20 O1 . . . . -0.2(4) ?
C18 C19 C20 C11 . . . . -2.0(5) ?
C18 C19 C20 O1 . . . . -176.9(3) ?
O2 C21 O1 C20 . . . . -0.2(4) ?
O3 C21 O1 C20 . . . . -178.6(2) ?
C11 C20 O1 C21 . . . . 122.5(3) ?
C19 C20 O1 C21 . . . . -62.3(3) ?
O2 C21 O3 C22 . . . . 0.3(6) ?
O1 C21 O3 C22 . . . . 178.6(3) ?
C23 C22 O3 C21 . . . . -125.9(7) ?
O6 C24 O4 C9 . . . . 1.2(4) ?
O5 C24 O4 C9 . . . . -178.5(2) ?
C10 C9 O4 C24 . . . . 102.2(3) ?
C8 C9 O4 C24 . . . . -82.4(3) ?
O6 C24 O5 C25 . . . . -4.3(5) ?
O4 C24 O5 C25 . . . . 175.3(3) ?
C26 C25 O5 C24 . . . . 81.1(5) ?

loop_
_cod_related_entry_id
_cod_related_entry_database
_cod_related_entry_code
1 ChemSpider 24726403
